data_4324882
loop_
_publ_author_name
'Beatriz Calvo'
'Matthew G. Davidson'
'Daniel Garc\'ia-Viv\'o'

_publ_contact_author_address
;Department of Chemistry,
University of Bath,
Bath BA2 7AY
;
_publ_contact_author_email m.g.davidson@bath.ac.uk
_publ_contact_author_name M.G.Davidson
_publ_section_title
;
 Polyamine-Stabilized Sodium Aryloxides: Simple Initiators for the
 Ring-Opening Polymerization of rac-Lactide
;
_journal_name_full 'Inorganic Chemistry'
_journal_page_first 3589
_journal_page_last 3595
_journal_paper_doi 10.1021/ic102542q
_journal_volume 50
_journal_year 2011
_chemical_formula_sum 'C36 H68 N6 Na2 O2'
_chemical_formula_weight 662.94
_chemical_name_common 'Compound X'
_chemical_name_systematic
;
 ?
;
_space_group_IT_number 2
_symmetry_cell_setting triclinic
_symmetry_Int_Tables_number 2
_symmetry_space_group_name_Hall '-P 1'
_symmetry_space_group_name_H-M 'P -1'
_atom_sites_solution_hydrogens geom
_atom_sites_solution_primary direct
_atom_sites_solution_secondary difmap
_audit_conform_dict_location ftp://ftp.iucr.org/pub/cif_core.dic
_audit_conform_dict_name cif_core.dic
_audit_conform_dict_version 2.3
_audit_creation_date 2008-12-11T15:52:05-00:00
_audit_creation_method 'WinGX routine CIF_UPDATE'
_cell_angle_alpha 94.0880(10)
_cell_angle_beta 106.3490(10)
_cell_angle_gamma 114.6690(10)
_cell_formula_units_Z 2
_cell_length_a 11.4470(2)
_cell_length_b 13.6090(3)
_cell_length_c 15.0490(3)
_cell_measurement_reflns_used 15749
_cell_measurement_temperature 150(2)
_cell_measurement_theta_max 27.485
_cell_measurement_theta_min 3.513
_cell_volume 1995.78(7)
_computing_cell_refinement 'HKL Scalepack (Otwinowski & Minor 1997)'
_computing_data_collection 'Collect (Bruker AXS BV, 1997-2004)'
_computing_data_reduction 'HKL Denzo and Scalepack (Otwinowski & Minor 1997)'
_computing_structure_refinement 'SHELXL-97 (Sheldrick, 1997)'
_diffrn_ambient_temperature 150(2)
_diffrn_detector_area_resol_mean 9
_diffrn_measured_fraction_theta_full 0.992
_diffrn_measured_fraction_theta_max 0.992
_diffrn_measurement_device '95mm CCD camera on \k-goniostat'
_diffrn_measurement_device_type KappaCCD
_diffrn_measurement_method CCD
_diffrn_orient_matrix_type 'by Bruker AXS Collect from scalepack cell'
_diffrn_orient_matrix_UB_11 0.1018666
_diffrn_orient_matrix_UB_12 0.0313854
_diffrn_orient_matrix_UB_13 0.0269521
_diffrn_orient_matrix_UB_21 -0.0022726
_diffrn_orient_matrix_UB_22 -0.0500335
_diffrn_orient_matrix_UB_23 -0.0531532
_diffrn_orient_matrix_UB_31 0.0097063
_diffrn_orient_matrix_UB_32 0.0580646
_diffrn_orient_matrix_UB_33 -0.0384656
_diffrn_radiation_monochromator graphite
_diffrn_radiation_type MoK\a
_diffrn_radiation_wavelength 0.71073
_diffrn_reflns_av_R_equivalents 0.0806
_diffrn_reflns_av_unetI/netI 0.0674
_diffrn_reflns_limit_h_max 14
_diffrn_reflns_limit_h_min -14
_diffrn_reflns_limit_k_max 17
_diffrn_reflns_limit_k_min -17
_diffrn_reflns_limit_l_max 19
_diffrn_reflns_limit_l_min -18
_diffrn_reflns_number 28124
_diffrn_reflns_theta_full 27.52
_diffrn_reflns_theta_max 27.52
_diffrn_reflns_theta_min 4.19
_exptl_absorpt_coefficient_mu 0.087
_exptl_absorpt_correction_type none
_exptl_crystal_colour colourless
_exptl_crystal_density_diffrn 1.103
_exptl_crystal_description prism
_exptl_crystal_F_000 728
_exptl_crystal_size_max 0.50
_exptl_crystal_size_mid 0.44
_exptl_crystal_size_min 0.27
_refine_diff_density_max 0.216
_refine_diff_density_min -0.265
_refine_diff_density_rms 0.047
_refine_ls_extinction_method none
_refine_ls_goodness_of_fit_ref 1.022
_refine_ls_hydrogen_treatment riding
_refine_ls_matrix_type full
_refine_ls_number_parameters 431
_refine_ls_number_reflns 9114
_refine_ls_number_restraints 0
_refine_ls_restrained_S_all 1.022
_refine_ls_R_factor_all 0.0919
_refine_ls_R_factor_gt 0.0529
_refine_ls_shift/su_max 0.007
_refine_ls_shift/su_mean 0
_refine_ls_structure_factor_coef Fsqd
_refine_ls_weighting_details 'calc w=1/[\s^2^(Fo^2^)+(0.0680P)^2^+0.4427P] where P=(Fo^2^+2Fc^2^)/3'
_refine_ls_weighting_scheme calc
_refine_ls_wR_factor_gt 0.1268
_refine_ls_wR_factor_ref 0.151
_reflns_number_gt 6040
_reflns_number_total 9114
_reflns_threshold_expression >2sigma(I)
_cod_data_source_file ic102542q_si_001_3.cif
_cod_data_source_block Compound_4_k08mgd25
_cod_database_code 4324882

loop_
_symmetry_equiv_pos_as_xyz
'x, y, z'
'-x, -y, -z'

loop_
_atom_site_label
_atom_site_type_symbol
_atom_site_fract_x
_atom_site_fract_y
_atom_site_fract_z
_atom_site_U_iso_or_equiv
_atom_site_adp_type
_atom_site_occupancy
_atom_site_symmetry_multiplicity
_atom_site_calc_flag
_atom_site_refinement_flags
Na1 Na 0.10903(7) 0.20203(6) 0.33779(5) 0.02912(18) Uani 1 1 d .
Na2 Na -0.10230(7) 0.26987(6) 0.19017(5) 0.03000(18) Uani 1 1 d .
O1 O 0.11588(14) 0.29077(12) 0.21833(9) 0.0318(3) Uani 1 1 d .
N2 N 0.36281(16) 0.24797(13) 0.39733(11) 0.0293(3) Uani 1 1 d .
O2 O -0.10456(13) 0.18646(12) 0.32023(9) 0.0330(3) Uani 1 1 d .
C35 C -0.27360(18) 0.11170(16) 0.39381(12) 0.0266(4) Uani 1 1 d .
C34 C -0.39049(19) 0.02208(16) 0.39456(12) 0.0288(4) Uani 1 1 d .
H34 H -0.4296 0.0308 0.4391 0.035 Uiso 1 1 calc R
N4 N -0.11663(17) 0.44616(14) 0.24529(11) 0.0339(4) Uani 1 1 d .
N5 N -0.36343(17) 0.22849(14) 0.12243(11) 0.0323(4) Uani 1 1 d .
N6 N -0.18481(17) 0.24303(14) 0.00220(11) 0.0337(4) Uani 1 1 d .
C32 C -0.3890(2) -0.08958(17) 0.26752(13) 0.0322(4) Uani 1 1 d .
H32 H -0.4255 -0.1574 0.226 0.039 Uiso 1 1 calc R
C20 C 0.17375(18) 0.30625(16) 0.15299(12) 0.0274(4) Uani 1 1 d .
N3 N 0.13088(17) 0.01397(14) 0.33806(11) 0.0339(4) Uani 1 1 d .
C38 C -0.5838(2) -0.17391(17) 0.33075(14) 0.0354(4) Uani 1 1 d .
H38A H -0.6591 -0.1763 0.2805 0.053 Uiso 1 1 calc R
H38B H -0.5965 -0.1624 0.3903 0.053 Uiso 1 1 calc R
H38C H -0.5798 -0.2427 0.3205 0.053 Uiso 1 1 calc R
C30 C -0.21158(18) 0.10252(16) 0.32594(12) 0.0280(4) Uani 1 1 d .
C24 C 0.29922(19) 0.42670(17) 0.06472(14) 0.0329(4) Uani 1 1 d .
H24 H 0.3459 0.4979 0.0562 0.04 Uiso 1 1 calc R
N1 N 0.23674(17) 0.30718(14) 0.52581(12) 0.0343(4) Uani 1 1 d .
C33 C -0.45229(19) -0.08031(16) 0.33215(13) 0.0295(4) Uani 1 1 d .
C23 C 0.2848(2) 0.33770(17) 0.00345(13) 0.0324(4) Uani 1 1 d .
C22 C 0.2194(2) 0.23320(17) 0.02086(13) 0.0321(4) Uani 1 1 d .
H22 H 0.2111 0.1725 -0.0178 0.038 Uiso 1 1 calc R
C25 C 0.24633(19) 0.41346(16) 0.13858(13) 0.0305(4) Uani 1 1 d .
C21 C 0.16571(19) 0.21565(16) 0.09385(13) 0.0295(4) Uani 1 1 d .
C37 C -0.2121(2) 0.22044(17) 0.46257(14) 0.0350(4) Uani 1 1 d .
H37A H -0.2366 0.2714 0.4309 0.053 Uiso 1 1 calc R
H37B H -0.1143 0.2501 0.4863 0.053 Uiso 1 1 calc R
H37C H -0.2461 0.2093 0.5144 0.053 Uiso 1 1 calc R
C2 C 0.43942(19) 0.34417(17) 0.47717(14) 0.0338(4) Uani 1 1 d .
H2A H 0.4414 0.4092 0.4538 0.041 Uiso 1 1 calc R
H2B H 0.5331 0.3557 0.5026 0.041 Uiso 1 1 calc R
C11 C -0.3639(2) 0.33470(18) 0.14792(14) 0.0374(5) Uani 1 1 d .
H11A H -0.4541 0.3206 0.1485 0.045 Uiso 1 1 calc R
H11B H -0.3453 0.3774 0.1002 0.045 Uiso 1 1 calc R
C31 C -0.2738(2) -0.00203(17) 0.26259(13) 0.0322(4) Uani 1 1 d .
C26 C 0.0999(2) 0.10174(17) 0.11235(15) 0.0380(5) Uani 1 1 d .
H26A H 0.1148 0.0516 0.0741 0.057 Uiso 1 1 calc R
H26B H 0.0034 0.0772 0.0966 0.057 Uiso 1 1 calc R
H26C H 0.1395 0.1036 0.1782 0.057 Uiso 1 1 calc R
C1 C 0.3812(2) 0.33356(18) 0.55682(14) 0.0365(5) Uani 1 1 d .
H1A H 0.3928 0.2761 0.5871 0.044 Uiso 1 1 calc R
H1B H 0.4331 0.4027 0.6039 0.044 Uiso 1 1 calc R
C4 C 0.2758(2) 0.04216(18) 0.35762(16) 0.0385(5) Uani 1 1 d .
H4A H 0.2935 0.0443 0.2982 0.046 Uiso 1 1 calc R
H4B H 0.2924 -0.0164 0.3827 0.046 Uiso 1 1 calc R
C28 C 0.3397(2) 0.3537(2) -0.07760(15) 0.0421(5) Uani 1 1 d .
H28A H 0.3775 0.4306 -0.0803 0.063 Uiso 1 1 calc R
H28B H 0.2667 0.3105 -0.1361 0.063 Uiso 1 1 calc R
H28C H 0.4097 0.3301 -0.0678 0.063 Uiso 1 1 calc R
C10 C -0.2582(2) 0.40167(18) 0.24437(15) 0.0386(5) Uani 1 1 d .
H10A H -0.2748 0.4627 0.2639 0.046 Uiso 1 1 calc R
H10B H -0.2692 0.3551 0.2903 0.046 Uiso 1 1 calc R
C16 C -0.4518(2) 0.14494(19) 0.16271(16) 0.0404(5) Uani 1 1 d .
H16A H -0.5439 0.1344 0.1365 0.061 Uiso 1 1 calc R
H16B H -0.4193 0.1697 0.2304 0.061 Uiso 1 1 calc R
H16C H -0.4496 0.0761 0.1476 0.061 Uiso 1 1 calc R
C12 C -0.4133(2) 0.18968(19) 0.01898(14) 0.0395(5) Uani 1 1 d .
H12A H -0.4971 0.1954 -0.0084 0.047 Uiso 1 1 calc R
H12B H -0.4351 0.1121 0.0046 0.047 Uiso 1 1 calc R
C8 C 0.0956(2) 0.00774(19) 0.42429(15) 0.0414(5) Uani 1 1 d .
H8A H -0.0007 -0.0153 0.4082 0.062 Uiso 1 1 calc R
H8B H 0.1462 0.0793 0.4666 0.062 Uiso 1 1 calc R
H8C H 0.1179 -0.0448 0.4548 0.062 Uiso 1 1 calc R
C27 C 0.2641(3) 0.51143(18) 0.20327(16) 0.0436(5) Uani 1 1 d .
H27A H 0.3225 0.5783 0.1891 0.065 Uiso 1 1 calc R
H27B H 0.3047 0.5097 0.2679 0.065 Uiso 1 1 calc R
H27C H 0.1765 0.5091 0.1942 0.065 Uiso 1 1 calc R
C3 C 0.3761(2) 0.15119(17) 0.42645(15) 0.0362(5) Uani 1 1 d .
H3A H 0.364 0.1467 0.4875 0.043 Uiso 1 1 calc R
H3B H 0.4683 0.1624 0.4347 0.043 Uiso 1 1 calc R
C7 C 0.4171(2) 0.27669(19) 0.32055(15) 0.0398(5) Uani 1 1 d .
H7A H 0.4039 0.3379 0.3006 0.06 Uiso 1 1 calc R
H7B H 0.3698 0.2141 0.268 0.06 Uiso 1 1 calc R
H7C H 0.513 0.2969 0.3426 0.06 Uiso 1 1 calc R
C13 C -0.3119(2) 0.2537(2) -0.02690(14) 0.0387(5) Uani 1 1 d .
H13A H -0.3551 0.2283 -0.0952 0.046 Uiso 1 1 calc R
H13B H -0.2892 0.3314 -0.0115 0.046 Uiso 1 1 calc R
C36 C -0.2173(2) -0.0127(2) 0.18540(16) 0.0464(5) Uani 1 1 d .
H36A H -0.2601 -0.0889 0.1533 0.07 Uiso 1 1 calc R
H36B H -0.1203 0.0134 0.2128 0.07 Uiso 1 1 calc R
H36C H -0.2354 0.0308 0.1409 0.07 Uiso 1 1 calc R
C18 C -0.2077(3) 0.1346(2) -0.04105(17) 0.0477(6) Uani 1 1 d .
H18A H -0.2486 0.1214 -0.1086 0.072 Uiso 1 1 calc R
H18B H -0.2677 0.0787 -0.0172 0.072 Uiso 1 1 calc R
H18C H -0.1218 0.1321 -0.0259 0.072 Uiso 1 1 calc R
C5 C 0.2157(2) 0.4005(2) 0.49782(18) 0.0470(5) Uani 1 1 d .
H5A H 0.2671 0.4634 0.5501 0.071 Uiso 1 1 calc R
H5B H 0.1202 0.3813 0.4799 0.071 Uiso 1 1 calc R
H5C H 0.2459 0.4183 0.445 0.071 Uiso 1 1 calc R
C17 C -0.0849(2) 0.3262(2) -0.03003(17) 0.0501(6) Uani 1 1 d .
H17A H -0.0031 0.3172 -0.0147 0.075 Uiso 1 1 calc R
H17B H -0.0633 0.3989 0.0009 0.075 Uiso 1 1 calc R
H17C H -0.1225 0.3171 -0.0974 0.075 Uiso 1 1 calc R
C9 C 0.0479(3) -0.09389(18) 0.27211(17) 0.0499(6) Uani 1 1 d .
H9A H 0.07 -0.1482 0.2996 0.075 Uiso 1 1 calc R
H9B H 0.0665 -0.0892 0.2138 0.075 Uiso 1 1 calc R
H9C H -0.0474 -0.1151 0.2597 0.075 Uiso 1 1 calc R
C14 C -0.0216(2) 0.4845(2) 0.34327(16) 0.0514(6) Uani 1 1 d .
H14A H 0.0704 0.5111 0.3434 0.077 Uiso 1 1 calc R
H14B H -0.0426 0.4243 0.3754 0.077 Uiso 1 1 calc R
H14C H -0.0303 0.5434 0.3752 0.077 Uiso 1 1 calc R
C6 C 0.1840(3) 0.2763(2) 0.60283(18) 0.0482(6) Uani 1 1 d .
H6A H 0.1962 0.2139 0.6204 0.072 Uiso 1 1 calc R
H6B H 0.0884 0.2573 0.5822 0.072 Uiso 1 1 calc R
H6C H 0.2329 0.3376 0.6565 0.072 Uiso 1 1 calc R
C15 C -0.0836(3) 0.5389(2) 0.19744(18) 0.0487(6) Uani 1 1 d .
H15A H -0.0978 0.5955 0.2275 0.073 Uiso 1 1 calc R
H15B H -0.1416 0.5135 0.132 0.073 Uiso 1 1 calc R
H15C H 0.0104 0.5684 0.2014 0.073 Uiso 1 1 calc R

loop_
_atom_site_aniso_label
_atom_site_aniso_U_11
_atom_site_aniso_U_22
_atom_site_aniso_U_33
_atom_site_aniso_U_23
_atom_site_aniso_U_13
_atom_site_aniso_U_12
Na1 0.0250(4) 0.0349(4) 0.0293(4) 0.0112(3) 0.0107(3) 0.0139(3)
Na2 0.0288(4) 0.0341(4) 0.0301(4) 0.0096(3) 0.0101(3) 0.0168(3)
O1 0.0314(7) 0.0415(8) 0.0303(7) 0.0139(6) 0.0158(5) 0.0195(6)
N2 0.0241(8) 0.0295(8) 0.0340(8) 0.0088(6) 0.0105(6) 0.0113(7)
O2 0.0251(7) 0.0428(8) 0.0343(7) 0.0149(6) 0.0140(5) 0.0150(6)
C35 0.0250(9) 0.0329(10) 0.0260(8) 0.0113(7) 0.0094(7) 0.0158(8)
C34 0.0284(9) 0.0359(10) 0.0269(9) 0.0102(8) 0.0116(7) 0.0171(8)
N4 0.0340(9) 0.0338(9) 0.0356(9) 0.0086(7) 0.0122(7) 0.0168(8)
N5 0.0305(8) 0.0355(9) 0.0323(8) 0.0085(7) 0.0090(7) 0.0172(7)
N6 0.0324(9) 0.0398(10) 0.0285(8) 0.0105(7) 0.0084(7) 0.0169(8)
C32 0.0297(10) 0.0364(11) 0.0279(9) 0.0027(8) 0.0055(7) 0.0162(9)
C20 0.0236(9) 0.0351(10) 0.0253(8) 0.0098(7) 0.0087(7) 0.0145(8)
N3 0.0322(9) 0.0296(9) 0.0355(9) 0.0087(7) 0.0089(7) 0.0114(7)
C38 0.0306(10) 0.0347(11) 0.0359(10) 0.0082(8) 0.0096(8) 0.0114(9)
C30 0.0239(9) 0.0370(10) 0.0277(9) 0.0133(8) 0.0094(7) 0.0168(8)
C24 0.0262(9) 0.0336(10) 0.0398(10) 0.0145(8) 0.0127(8) 0.0124(8)
N1 0.0295(9) 0.0329(9) 0.0421(9) 0.0103(7) 0.0173(7) 0.0122(7)
C33 0.0261(9) 0.0340(10) 0.0297(9) 0.0113(8) 0.0085(7) 0.0149(8)
C23 0.0293(10) 0.0417(11) 0.0330(10) 0.0138(8) 0.0139(8) 0.0193(9)
C22 0.0333(10) 0.0360(11) 0.0304(9) 0.0069(8) 0.0125(8) 0.0182(9)
C25 0.0292(10) 0.0337(10) 0.0302(9) 0.0091(8) 0.0088(7) 0.0163(8)
C21 0.0265(9) 0.0330(10) 0.0281(9) 0.0091(8) 0.0095(7) 0.0123(8)
C37 0.0311(10) 0.0370(11) 0.0363(10) 0.0082(8) 0.0146(8) 0.0129(9)
C2 0.0238(9) 0.0313(10) 0.0410(11) 0.0067(8) 0.0107(8) 0.0084(8)
C11 0.0351(11) 0.0417(12) 0.0398(11) 0.0102(9) 0.0121(9) 0.0219(10)
C31 0.0303(10) 0.0444(12) 0.0277(9) 0.0088(8) 0.0108(8) 0.0216(9)
C26 0.0435(12) 0.0328(11) 0.0354(10) 0.0074(8) 0.0155(9) 0.0140(9)
C1 0.0297(10) 0.0389(11) 0.0368(10) 0.0050(9) 0.0088(8) 0.0139(9)
C4 0.0387(11) 0.0357(11) 0.0466(12) 0.0099(9) 0.0150(9) 0.0217(10)
C28 0.0435(12) 0.0537(14) 0.0422(11) 0.0210(10) 0.0254(10) 0.0257(11)
C10 0.0376(11) 0.0413(12) 0.0403(11) 0.0064(9) 0.0161(9) 0.0198(10)
C16 0.0336(11) 0.0463(13) 0.0459(12) 0.0165(10) 0.0146(9) 0.0207(10)
C12 0.0293(10) 0.0476(13) 0.0345(10) 0.0040(9) 0.0037(8) 0.0165(10)
C8 0.0428(12) 0.0391(12) 0.0421(11) 0.0164(9) 0.0164(9) 0.0161(10)
C27 0.0526(14) 0.0374(12) 0.0449(12) 0.0099(9) 0.0207(10) 0.0218(11)
C3 0.0292(10) 0.0367(11) 0.0444(11) 0.0116(9) 0.0094(9) 0.0182(9)
C7 0.0313(11) 0.0481(13) 0.0388(11) 0.0115(9) 0.0159(9) 0.0141(10)
C13 0.0391(11) 0.0506(13) 0.0286(10) 0.0111(9) 0.0067(8) 0.0253(10)
C36 0.0404(12) 0.0589(15) 0.0415(12) 0.0027(10) 0.0205(10) 0.0214(11)
C18 0.0549(14) 0.0492(14) 0.0466(12) 0.0115(10) 0.0206(11) 0.0284(12)
C5 0.0445(13) 0.0462(13) 0.0637(14) 0.0215(11) 0.0270(11) 0.0259(11)
C17 0.0406(13) 0.0571(15) 0.0474(13) 0.0233(11) 0.0139(10) 0.0164(11)
C9 0.0535(14) 0.0317(12) 0.0482(13) 0.0060(10) 0.0101(11) 0.0099(11)
C14 0.0415(13) 0.0577(15) 0.0409(12) 0.0082(11) 0.0069(10) 0.0148(12)
C6 0.0513(14) 0.0439(13) 0.0596(14) 0.0176(11) 0.0350(12) 0.0200(11)
C15 0.0489(14) 0.0424(13) 0.0606(14) 0.0207(11) 0.0231(11) 0.0218(11)

loop_
_atom_type_symbol
_atom_type_description
_atom_type_scat_dispersion_real
_atom_type_scat_dispersion_imag
_atom_type_scat_source
C C 0.0033 0.0016 'International Tables Vol C Tables 4.2.6.8 and 6.1.1.4'
H H 0 0 'International Tables Vol C Tables 4.2.6.8 and 6.1.1.4'
N N 0.0061 0.0033 'International Tables Vol C Tables 4.2.6.8 and 6.1.1.4'
O O 0.0106 0.006 'International Tables Vol C Tables 4.2.6.8 and 6.1.1.4'
Na Na 0.0362 0.0249 'International Tables Vol C Tables 4.2.6.8 and 6.1.1.4'

loop_
_geom_angle_atom_site_label_1
_geom_angle_atom_site_label_2
_geom_angle_atom_site_label_3
_geom_angle
O1 Na1 O2 89.65(5)
O1 Na1 N2 96.60(5)
O2 Na1 N2 165.95(6)
O1 Na1 N3 123.74(6)
O2 Na1 N3 115.91(6)
N2 Na1 N3 70.71(5)
O1 Na1 N1 123.72(6)
O2 Na1 N1 98.28(5)
N2 Na1 N1 67.79(5)
N3 Na1 N1 102.25(5)
O1 Na1 Na2 44.44(4)
O2 Na1 Na2 45.29(4)
N2 Na1 Na2 140.18(4)
N3 Na1 Na2 132.29(4)
N1 Na1 Na2 121.72(5)
O1 Na2 O2 87.33(5)
O1 Na2 N4 115.15(6)
O2 Na2 N4 102.72(6)
O1 Na2 N6 99.39(5)
O2 Na2 N6 147.33(6)
N4 Na2 N6 103.12(6)
O1 Na2 N5 168.64(6)
O2 Na2 N5 99.88(5)
N4 Na2 N5 72.05(6)
N6 Na2 N5 69.83(5)
O1 Na2 Na1 42.93(3)
O2 Na2 Na1 44.48(4)
N4 Na2 Na1 118.67(5)
N6 Na2 Na1 131.93(5)
N5 Na2 Na1 142.95(5)
C20 O1 Na1 138.44(12)
C20 O1 Na2 122.49(11)
Na1 O1 Na2 92.63(5)
C7 N2 C2 108.06(15)
C7 N2 C3 110.63(16)
C2 N2 C3 110.44(15)
C7 N2 Na1 108.53(12)
C2 N2 Na1 110.00(11)
C3 N2 Na1 109.15(11)
C30 O2 Na1 128.78(12)
C30 O2 Na2 124.82(11)
Na1 O2 Na2 90.22(5)
C34 C35 C30 120.17(17)
C34 C35 C37 121.00(16)
C30 C35 C37 118.82(17)
C35 C34 C33 123.43(17)
C35 C34 H34 118.3
C33 C34 H34 118.3
C14 N4 C15 108.77(18)
C14 N4 C10 109.84(17)
C15 N4 C10 111.14(17)
C14 N4 Na2 101.91(14)
C15 N4 Na2 122.23(14)
C10 N4 Na2 102.22(12)
C12 N5 C11 111.14(16)
C12 N5 C16 109.13(16)
C11 N5 C16 109.39(16)
C12 N5 Na2 108.23(12)
C11 N5 Na2 105.63(12)
C16 N5 Na2 113.30(11)
C18 N6 C17 107.82(18)
C18 N6 C13 111.04(17)
C17 N6 C13 108.70(16)
C18 N6 Na2 109.77(12)
C17 N6 Na2 112.62(13)
C13 N6 Na2 106.92(11)
C31 C32 C33 122.73(19)
C31 C32 H32 118.6
C33 C32 H32 118.6
O1 C20 C25 121.45(17)
O1 C20 C21 121.26(17)
C25 C20 C21 117.30(16)
C8 N3 C9 109.02(17)
C8 N3 C4 111.96(16)
C9 N3 C4 107.94(18)
C8 N3 Na1 87.71(12)
C9 N3 Na1 130.57(14)
C4 N3 Na1 107.73(12)
C33 C38 H38A 109.5
C33 C38 H38B 109.5
H38A C38 H38B 109.5
C33 C38 H38C 109.5
H38A C38 H38C 109.5
H38B C38 H38C 109.5
O2 C30 C31 121.34(16)
O2 C30 C35 122.11(18)
C31 C30 C35 116.53(17)
C23 C24 C25 122.62(18)
C23 C24 H24 118.7
C25 C24 H24 118.7
C5 N1 C1 111.63(17)
C5 N1 C6 109.44(17)
C1 N1 C6 109.26(17)
C5 N1 Na1 87.06(13)
C1 N1 Na1 110.71(12)
C6 N1 Na1 126.45(14)
C34 C33 C32 116.08(17)
C34 C33 C38 122.22(17)
C32 C33 C38 121.62(18)
C22 C23 C24 116.95(17)
C22 C23 C28 121.30(19)
C24 C23 C28 121.74(19)
C23 C22 C21 122.62(18)
C23 C22 H22 118.7
C21 C22 H22 118.7
C24 C25 C20 120.11(18)
C24 C25 C27 121.07(18)
C20 C25 C27 118.81(17)
C22 C21 C20 120.21(18)
C22 C21 C26 120.92(18)
C20 C21 C26 118.87(16)
C35 C37 H37A 109.5
C35 C37 H37B 109.5
H37A C37 H37B 109.5
C35 C37 H37C 109.5
H37A C37 H37C 109.5
H37B C37 H37C 109.5
N2 C2 C1 114.27(16)
N2 C2 H2A 108.7
C1 C2 H2A 108.7
N2 C2 H2B 108.7
C1 C2 H2B 108.7
H2A C2 H2B 107.6
N5 C11 C10 111.97(16)
N5 C11 H11A 109.2
C10 C11 H11A 109.2
N5 C11 H11B 109.2
C10 C11 H11B 109.2
H11A C11 H11B 107.9
C32 C31 C30 121.02(17)
C32 C31 C36 120.77(19)
C30 C31 C36 118.07(18)
C21 C26 H26A 109.5
C21 C26 H26B 109.5
H26A C26 H26B 109.5
C21 C26 H26C 109.5
H26A C26 H26C 109.5
H26B C26 H26C 109.5
N1 C1 C2 113.79(16)
N1 C1 H1A 108.8
C2 C1 H1A 108.8
N1 C1 H1B 108.8
C2 C1 H1B 108.8
H1A C1 H1B 107.7
N3 C4 C3 114.71(17)
N3 C4 H4A 108.6
C3 C4 H4A 108.6
N3 C4 H4B 108.6
C3 C4 H4B 108.6
H4A C4 H4B 107.6
C23 C28 H28A 109.5
C23 C28 H28B 109.5
H28A C28 H28B 109.5
C23 C28 H28C 109.5
H28A C28 H28C 109.5
H28B C28 H28C 109.5
N4 C10 C11 113.28(17)
N4 C10 H10A 108.9
C11 C10 H10A 108.9
N4 C10 H10B 108.9
C11 C10 H10B 108.9
H10A C10 H10B 107.7
N5 C16 H16A 109.5
N5 C16 H16B 109.5
H16A C16 H16B 109.5
N5 C16 H16C 109.5
H16A C16 H16C 109.5
H16B C16 H16C 109.5
N5 C12 C13 113.50(17)
N5 C12 H12A 108.9
C13 C12 H12A 108.9
N5 C12 H12B 108.9
C13 C12 H12B 108.9
H12A C12 H12B 107.7
N3 C8 H8A 109.5
N3 C8 H8B 109.5
H8A C8 H8B 109.5
N3 C8 H8C 109.5
H8A C8 H8C 109.5
H8B C8 H8C 109.5
C25 C27 H27A 109.5
C25 C27 H27B 109.5
H27A C27 H27B 109.5
C25 C27 H27C 109.5
H27A C27 H27C 109.5
H27B C27 H27C 109.5
N2 C3 C4 114.58(16)
N2 C3 H3A 108.6
C4 C3 H3A 108.6
N2 C3 H3B 108.6
C4 C3 H3B 108.6
H3A C3 H3B 107.6
N2 C7 H7A 109.5
N2 C7 H7B 109.5
H7A C7 H7B 109.5
N2 C7 H7C 109.5
H7A C7 H7C 109.5
H7B C7 H7C 109.5
N6 C13 C12 114.17(16)
N6 C13 H13A 108.7
C12 C13 H13A 108.7
N6 C13 H13B 108.7
C12 C13 H13B 108.7
H13A C13 H13B 107.6
C31 C36 H36A 109.5
C31 C36 H36B 109.5
H36A C36 H36B 109.5
C31 C36 H36C 109.5
H36A C36 H36C 109.5
H36B C36 H36C 109.5
N6 C18 H18A 109.5
N6 C18 H18B 109.5
H18A C18 H18B 109.5
N6 C18 H18C 109.5
H18A C18 H18C 109.5
H18B C18 H18C 109.5
N1 C5 H5A 109.5
N1 C5 H5B 109.5
H5A C5 H5B 109.5
N1 C5 H5C 109.5
H5A C5 H5C 109.5
H5B C5 H5C 109.5
N6 C17 H17A 109.5
N6 C17 H17B 109.5
H17A C17 H17B 109.5
N6 C17 H17C 109.5
H17A C17 H17C 109.5
H17B C17 H17C 109.5
N3 C9 H9A 109.5
N3 C9 H9B 109.5
H9A C9 H9B 109.5
N3 C9 H9C 109.5
H9A C9 H9C 109.5
H9B C9 H9C 109.5
N4 C14 H14A 109.5
N4 C14 H14B 109.5
H14A C14 H14B 109.5
N4 C14 H14C 109.5
H14A C14 H14C 109.5
H14B C14 H14C 109.5
N1 C6 H6A 109.5
N1 C6 H6B 109.5
H6A C6 H6B 109.5
N1 C6 H6C 109.5
H6A C6 H6C 109.5
H6B C6 H6C 109.5
N4 C15 H15A 109.5
N4 C15 H15B 109.5
H15A C15 H15B 109.5
N4 C15 H15C 109.5
H15A C15 H15C 109.5
H15B C15 H15C 109.5

loop_
_geom_bond_atom_site_label_1
_geom_bond_atom_site_label_2
_geom_bond_distance
Na1 O1 2.2375(14)
Na1 O2 2.2997(15)
Na1 N2 2.5635(17)
Na1 N3 2.6735(18)
Na1 N1 2.7457(18)
Na1 Na2 3.2818(10)
Na2 O1 2.3004(15)
Na2 O2 2.3325(14)
Na2 N4 2.5676(18)
Na2 N6 2.6624(17)
Na2 N5 2.6625(17)
O1 C20 1.315(2)
N2 C7 1.463(2)
N2 C2 1.466(3)
N2 C3 1.470(2)
O2 C30 1.311(2)
C35 C34 1.388(3)
C35 C30 1.424(2)
C35 C37 1.503(3)
C34 C33 1.393(3)
C34 H34 0.93
N4 C14 1.464(3)
N4 C15 1.462(3)
N4 C10 1.469(3)
N5 C12 1.469(3)
N5 C11 1.472(3)
N5 C16 1.472(3)
N6 C18 1.454(3)
N6 C17 1.461(3)
N6 C13 1.468(3)
C32 C31 1.385(3)
C32 C33 1.394(3)
C32 H32 0.93
C20 C25 1.414(3)
C20 C21 1.423(3)
N3 C8 1.462(3)
N3 C9 1.463(3)
N3 C4 1.471(3)
C38 C33 1.506(3)
C38 H38A 0.96
C38 H38B 0.96
C38 H38C 0.96
C30 C31 1.421(3)
C24 C23 1.390(3)
C24 C25 1.397(3)
C24 H24 0.93
N1 C5 1.457(3)
N1 C1 1.458(3)
N1 C6 1.461(3)
C23 C22 1.388(3)
C23 C28 1.511(3)
C22 C21 1.391(3)
C22 H22 0.93
C25 C27 1.498(3)
C21 C26 1.501(3)
C37 H37A 0.96
C37 H37B 0.96
C37 H37C 0.96
C2 C1 1.515(3)
C2 H2A 0.97
C2 H2B 0.97
C11 C10 1.518(3)
C11 H11A 0.97
C11 H11B 0.97
C31 C36 1.506(3)
C26 H26A 0.96
C26 H26B 0.96
C26 H26C 0.96
C1 H1A 0.97
C1 H1B 0.97
C4 C3 1.511(3)
C4 H4A 0.97
C4 H4B 0.97
C28 H28A 0.96
C28 H28B 0.96
C28 H28C 0.96
C10 H10A 0.97
C10 H10B 0.97
C16 H16A 0.96
C16 H16B 0.96
C16 H16C 0.96
C12 C13 1.509(3)
C12 H12A 0.97
C12 H12B 0.97
C8 H8A 0.96
C8 H8B 0.96
C8 H8C 0.96
C27 H27A 0.96
C27 H27B 0.96
C27 H27C 0.96
C3 H3A 0.97
C3 H3B 0.97
C7 H7A 0.96
C7 H7B 0.96
C7 H7C 0.96
C13 H13A 0.97
C13 H13B 0.97
C36 H36A 0.96
C36 H36B 0.96
C36 H36C 0.96
C18 H18A 0.96
C18 H18B 0.96
C18 H18C 0.96
C5 H5A 0.96
C5 H5B 0.96
C5 H5C 0.96
C17 H17A 0.96
C17 H17B 0.96
C17 H17C 0.96
C9 H9A 0.96
C9 H9B 0.96
C9 H9C 0.96
C14 H14A 0.96
C14 H14B 0.96
C14 H14C 0.96
C6 H6A 0.96
C6 H6B 0.96
C6 H6C 0.96
C15 H15A 0.96
C15 H15B 0.96
C15 H15C 0.96
